data_7249767
loop_
_publ_author_name
'Hayami, Shinya'
'Kim, Yang'
'Harrowfield, Jack'
'Thu\'ery, Pierre'
'Lee, Young Hoon'
'Atoini, Youssef'
'Kusumoto, Sotaro'

_publ_section_title
;
 Mixed-ligand uranyl ion complexes with two flexible, pyridinium-based
 dicarboxylate zwitterions and simple anionic dicarboxylates&#x2020;
;
_journal_name_full CrystEngComm
_journal_paper_doi 10.1039/D4CE01270D
_journal_year 2025
_chemical_formula_sum 'C38 H36 N2 O17 U2'
_chemical_formula_weight 1268.75
_space_group_crystal_system monoclinic
_space_group_IT_number 14
_space_group_name_Hall '-P 2ybc'
_space_group_name_H-M_alt 'P 1 21/c 1'
_atom_sites_solution_hydrogens mixed
_audit_update_record
;
2024-12-09 deposited with the CCDC.	2025-01-12 downloaded from the CCDC.
;
_cell_angle_alpha 90
_cell_angle_beta 109.3383(16)
_cell_angle_gamma 90
_cell_formula_units_Z 2
_cell_length_a 11.2350(4)
_cell_length_b 13.3313(5)
_cell_length_c 14.3587(5)
_cell_measurement_reflns_used 9544
_cell_measurement_temperature 100(2)
_cell_measurement_theta_max 36.3406
_cell_measurement_theta_min 2.5244
_cell_volume 2029.27(13)
_computing_cell_refinement 'SAINT V8.40B (Bruker AXS LLC, 2019)'
_computing_data_collection 'Bruker Instrument Service v8.5.1.2 Release'
_computing_data_reduction 'SAINT V8.40B (Bruker AXS LLC, 2019)'
_computing_molecular_graphics 'shelXle (C.B. Huebschle, rev 1365)'
_computing_structure_refinement 'SHELXL-2019/1 (Sheldrick, 2019)'
_computing_structure_solution 'XT, VERSION 2018/2'
_diffrn_ambient_temperature 100(2)
_diffrn_detector_area_resol_mean 7.41
_diffrn_detector_type 'Bruker PHOTON III area detector'
_diffrn_measured_fraction_theta_full 0.999
_diffrn_measured_fraction_theta_max 0.999
_diffrn_measurement_device 'Kappa diffractometer'
_diffrn_measurement_device_type 'Bruker D8 Quest'
_diffrn_measurement_method '\f and \w scans'
_diffrn_radiation_monochromator 'multilayer mirror optics'
_diffrn_radiation_type MoK\a
_diffrn_radiation_wavelength 0.71073
_diffrn_reflns_av_R_equivalents 0.0478
_diffrn_reflns_av_unetI/netI 0.0162
_diffrn_reflns_limit_h_max 13
_diffrn_reflns_limit_h_min -13
_diffrn_reflns_limit_k_max 16
_diffrn_reflns_limit_k_min -16
_diffrn_reflns_limit_l_max 17
_diffrn_reflns_limit_l_min -17
_diffrn_reflns_number 112330
_diffrn_reflns_theta_full 25.68
_diffrn_reflns_theta_max 25.68
_diffrn_reflns_theta_min 2.14
_diffrn_source 'microfocus sealed X-ray tube'
_diffrn_source_current 1.4
_diffrn_source_type 'Incoatec I\ms 70 W'
_diffrn_source_voltage 50
_exptl_absorpt_coefficient_mu 8.047
_exptl_absorpt_correction_T_max 0.75
_exptl_absorpt_correction_T_min 0.60
_exptl_absorpt_correction_type multi-scan
_exptl_absorpt_process_details
;
Krause, L., Herbst-Irmer, R., Sheldrick, G. M., Stalke, D. (2015).
"Comparison of silver and molybdenum microfocus X-ray sources for
single-crystal structure determination"
J. Appl. Cryst. 48, 3-10.
doi:10.1107/S1600576714022985
;
_exptl_crystal_colour 'translucent light yellow-orange'
_exptl_crystal_density_diffrn 2.076
_exptl_crystal_density_method 'not measured'
_exptl_crystal_description lath
_exptl_crystal_F_000 1196
_exptl_crystal_size_max 0.108
_exptl_crystal_size_mid 0.054
_exptl_crystal_size_min 0.040
_refine_diff_density_max 1.430
_refine_diff_density_min -1.570
_refine_ls_extinction_method none
_refine_ls_goodness_of_fit_ref 1.349
_refine_ls_hydrogen_treatment mixed
_refine_ls_matrix_type full
_refine_ls_number_parameters 277
_refine_ls_number_reflns 3855
_refine_ls_number_restraints 4
_refine_ls_restrained_S_all 1.348
_refine_ls_R_factor_all 0.0323
_refine_ls_R_factor_gt 0.0321
_refine_ls_shift/su_max 0.002
_refine_ls_shift/su_mean 0.000
_refine_ls_structure_factor_coef Fsqd
_refine_ls_weighting_details 'w=1/[\s^2^(Fo^2^)+15.7545P] where P=(Fo^2^+2Fc^2^)/3'
_refine_ls_weighting_scheme calc
_refine_ls_wR_factor_gt 0.0745
_refine_ls_wR_factor_ref 0.0746
_reflns_number_gt 3825
_reflns_number_total 3855
_reflns_threshold_expression 'I > 2\s(I)'
_cod_data_source_file d4ce01270d1.cif
_cod_data_source_block 2
_cod_depositor_comments
;
The following automatic conversions were performed:

data item '_exptl_absorpt_correction_type' value 'Multi-Scan' was
changed to 'multi-scan' in accordance with the
/home/data/users/saulius/crontab/automatic-downloads/rss-feeds/RSC/lib/dictionaries/cif_core.dic
dictionary named 'cif_core.dic' version 2.4.2 last updated on
2011-04-26.

Automatic conversion script
Id: cif_fix_values 8170 2020-07-09 18:12:32Z antanas 
;
_cod_database_code 7249767

loop_
_space_group_symop_operation_xyz
'x, y, z'
'-x, y+1/2, -z+1/2'
'-x, -y, -z'
'x, -y-1/2, z-1/2'

loop_
_atom_site_type_symbol
_atom_site_label
_atom_site_fract_x
_atom_site_fract_y
_atom_site_fract_z
_atom_site_U_iso_or_equiv
_atom_site_adp_type
_atom_site_calc_flag
_atom_site_refinement_flags_adp
_atom_site_refinement_flags_occupancy
_atom_site_refinement_flags_posn
_atom_site_occupancy
_atom_site_disorder_assembly
_atom_site_disorder_group
U U1 0.36945(2) 0.72456(2) 0.62286(2) 0.02332(9) Uani d . . . 1 . .
O O1 0.4570(4) 0.6229(3) 0.6929(3) 0.0279(9) Uani d . . . 1 . .
O O2 0.2812(4) 0.8266(4) 0.5536(4) 0.0397(12) Uani d . . . 1 . .
O O3 0.4444(4) 0.6677(3) 0.4891(3) 0.0291(9) Uani d . . . 1 . .
O O4 0.2600(4) 0.6107(3) 0.4879(3) 0.0291(10) Uani d . . D 1 . .
O O5 -0.1743(4) 0.3475(3) 0.3544(3) 0.0286(9) Uani d . . . 1 . .
O O6 -0.2876(4) 0.2428(4) 0.2429(4) 0.0397(12) Uani d . . . 1 . .
O O7 0.4970(4) 0.8375(4) 0.7494(4) 0.0457(14) Uani d . . . 1 . .
O O8 0.5685(4) 0.8139(3) 0.6274(4) 0.0385(12) Uani d . . . 1 . .
O O9 0.0172(8) 0.5016(6) 0.4555(6) 0.0263(18) Uani d . P D 0.5 A -1
H H9A 0.084(6) 0.531(9) 0.455(5) 0.040000 Uiso d U P D 0.5 B -1
H H9B -0.001(9) 0.459(8) 0.410(7) 0.040000 Uiso d U P D 0.5 C -1
N N1 0.7844(6) 0.8024(6) 0.9137(6) 0.063(2) Uani d . . . 1 . .
C C1 0.2337(5) 0.4770(5) 0.3328(4) 0.0233(12) Uani d . . . 1 . .
C C2 0.1271(7) 0.5247(6) 0.2727(6) 0.0419(18) Uani d . . . 1 . .
H H2 0.131853 0.593695 0.257681 0.050000 Uiso calc U . R 1 . .
C C3 0.0127(7) 0.4746(6) 0.2333(5) 0.0406(18) Uani d . . . 1 . .
H H3 -0.060152 0.509979 0.194200 0.049000 Uiso calc U . R 1 . .
C C4 0.0051(6) 0.3728(6) 0.2513(5) 0.0327(15) Uani d . . . 1 . .
C C5 0.1131(7) 0.3242(5) 0.3079(5) 0.0372(16) Uani d . . . 1 . .
H H5 0.110072 0.254063 0.318574 0.045000 Uiso calc U . R 1 . .
C C6 0.2259(6) 0.3749(5) 0.3496(5) 0.0281(13) Uani d . . . 1 . .
H H6 0.298285 0.339774 0.389819 0.034000 Uiso calc U . R 1 . .
C C7 0.3550(5) 0.5335(5) 0.3763(4) 0.0235(12) Uani d . . . 1 . .
H H7A 0.374966 0.568795 0.322696 0.028000 Uiso calc U . R 1 . .
H H7B 0.423690 0.484991 0.406402 0.028000 Uiso calc U . R 1 . .
C C8 0.3511(5) 0.6091(5) 0.4536(4) 0.0229(12) Uani d . . . 1 . .
C C9 -0.1183(7) 0.3187(6) 0.2062(5) 0.0443(19) Uani d . . . 1 . .
H H9C -0.100594 0.252497 0.182338 0.053000 Uiso calc U . R 1 . .
H H9D -0.169990 0.357221 0.147868 0.053000 Uiso calc U . R 1 . .
C C10 -0.1957(6) 0.3021(5) 0.2731(5) 0.0268(13) Uani d . . . 1 . .
C C11 0.5815(6) 0.8510(5) 0.7099(6) 0.0384(17) Uani d . . . 1 . .
C C12 0.6965(7) 0.9122(6) 0.7675(9) 0.064(3) Uani d . . . 1 . .
H H12A 0.769626 0.889872 0.748932 0.077000 Uiso calc U . R 1 . .
H H12B 0.680688 0.983634 0.748580 0.077000 Uiso calc U . R 1 . .
C C13 0.7291(8) 0.9031(7) 0.8782(9) 0.074(4) Uani d . . . 1 . .
H H13A 0.790323 0.956029 0.911189 0.089000 Uiso calc U . R 1 . .
H H13B 0.652032 0.912998 0.896098 0.089000 Uiso calc U . R 1 . .
C C14 0.7090(8) 0.7236(9) 0.9094(9) 0.076(3) Uani d . . . 1 . .
H H14 0.620216 0.732945 0.889304 0.091000 Uiso calc U . R 1 . .
C C15 0.7587(8) 0.6293(9) 0.9338(8) 0.073(3) Uani d . . . 1 . .
H H15 0.703934 0.574141 0.930551 0.088000 Uiso calc U . R 1 . .
C C16 0.8879(7) 0.6137(7) 0.9632(6) 0.048(2) Uani d . . . 1 . .
C C17 0.9635(7) 0.6977(7) 0.9708(7) 0.055(3) Uani d . . . 1 . .
H H17 1.052678 0.690868 0.994286 0.067000 Uiso calc U . R 1 . .
C C18 0.9104(7) 0.7907(7) 0.9445(8) 0.064(3) Uani d . . . 1 . .
H H18 0.963123 0.847234 0.948202 0.077000 Uiso calc U . R 1 . .
C C19 0.9386(7) 0.5123(7) 0.9857(6) 0.049(2) Uani d . . . 1 . .
H H19 0.879889 0.459365 0.979680 0.059000 Uiso calc U . R 1 . .

loop_
_atom_site_aniso_label
_atom_site_aniso_U_11
_atom_site_aniso_U_22
_atom_site_aniso_U_33
_atom_site_aniso_U_12
_atom_site_aniso_U_13
_atom_site_aniso_U_23
U1 0.01437(11) 0.01979(12) 0.03422(14) 0.00047(8) 0.00593(9) -0.00363(10)
O1 0.026(2) 0.027(2) 0.028(2) 0.0062(18) 0.0051(18) -0.0005(18)
O2 0.027(2) 0.029(2) 0.065(3) 0.006(2) 0.017(2) 0.016(2)
O3 0.021(2) 0.035(2) 0.031(2) -0.0059(18) 0.0082(18) -0.0013(19)
O4 0.023(2) 0.039(3) 0.028(2) -0.0087(19) 0.0119(18) -0.008(2)
O5 0.023(2) 0.028(2) 0.033(2) -0.0076(17) 0.0078(18) -0.0061(19)
O6 0.032(2) 0.043(3) 0.050(3) -0.018(2) 0.021(2) -0.026(2)
O7 0.027(2) 0.048(3) 0.066(3) -0.013(2) 0.021(2) -0.036(3)
O8 0.024(2) 0.025(2) 0.069(4) -0.0012(19) 0.019(2) -0.003(2)
O9 0.036(5) 0.025(4) 0.021(4) -0.002(4) 0.014(4) -0.004(3)
N1 0.030(3) 0.065(5) 0.084(6) -0.005(3) 0.007(3) -0.044(4)
C1 0.027(3) 0.031(3) 0.013(3) -0.005(2) 0.009(2) 0.000(2)
C2 0.032(4) 0.036(4) 0.048(4) -0.010(3) 0.000(3) 0.017(3)
C3 0.030(3) 0.053(5) 0.033(4) -0.010(3) 0.003(3) 0.015(3)
C4 0.032(3) 0.049(4) 0.021(3) -0.016(3) 0.013(3) -0.009(3)
C5 0.056(4) 0.029(3) 0.041(4) -0.010(3) 0.034(4) -0.012(3)
C6 0.030(3) 0.027(3) 0.029(3) 0.004(3) 0.013(3) -0.003(3)
C7 0.023(3) 0.035(3) 0.014(3) -0.003(2) 0.007(2) 0.002(2)
C8 0.023(3) 0.028(3) 0.017(3) -0.002(2) 0.005(2) 0.004(2)
C9 0.047(4) 0.056(5) 0.033(4) -0.030(4) 0.017(3) -0.014(3)
C10 0.025(3) 0.024(3) 0.031(3) -0.005(2) 0.009(3) -0.004(3)
C11 0.022(3) 0.022(3) 0.073(5) -0.004(3) 0.017(3) -0.018(3)
C12 0.026(4) 0.034(4) 0.133(9) -0.014(3) 0.027(5) -0.041(5)
C13 0.032(4) 0.060(6) 0.114(9) -0.002(4) 0.002(5) -0.062(6)
C14 0.025(4) 0.094(8) 0.094(8) -0.010(5) 0.001(4) -0.022(7)
C15 0.032(4) 0.081(7) 0.094(8) -0.017(5) 0.003(5) -0.008(6)
C16 0.032(4) 0.067(6) 0.044(4) -0.010(4) 0.009(3) -0.019(4)
C17 0.023(3) 0.071(6) 0.069(6) -0.008(4) 0.011(3) -0.051(5)
C18 0.028(4) 0.060(6) 0.095(7) -0.009(4) 0.009(4) -0.055(5)
C19 0.034(4) 0.063(5) 0.047(4) -0.018(4) 0.009(3) -0.015(4)

loop_
_atom_type_symbol
_atom_type_description
_atom_type_scat_dispersion_real
_atom_type_scat_dispersion_imag
_atom_type_scat_source
C C 0.0033 0.0016 'International Tables Vol C Tables 4.2.6.8 and 6.1.1.4'
H H 0.0000 0.0000 'International Tables Vol C Tables 4.2.6.8 and 6.1.1.4'
N N 0.0061 0.0033 'International Tables Vol C Tables 4.2.6.8 and 6.1.1.4'
O O 0.0106 0.0060 'International Tables Vol C Tables 4.2.6.8 and 6.1.1.4'
U U -9.6767 9.6646 'International Tables Vol C Tables 4.2.6.8 and 6.1.1.4'

loop_
_geom_angle_atom_site_label_1
_geom_angle_atom_site_label_2
_geom_angle_atom_site_label_3
_geom_angle_site_symmetry_1
_geom_angle_site_symmetry_3
_geom_angle
_geom_angle_publ_flag
O1 U1 O2 . . 179.5(2) ?
O1 U1 O7 . . 88.3(2) ?
O2 U1 O7 . . 91.5(2) ?
O1 U1 O6 . 3_566 88.39(19) ?
O2 U1 O6 . 3_566 91.1(2) ?
O7 U1 O6 . 3_566 65.21(16) ?
O1 U1 O4 . . 90.81(18) ?
O2 U1 O4 . . 89.5(2) ?
O7 U1 O4 . . 173.70(15) ?
O6 U1 O4 3_566 . 121.01(14) ?
O1 U1 O3 . . 86.44(17) ?
O2 U1 O3 . . 94.1(2) ?
O7 U1 O3 . . 120.39(15) ?
O6 U1 O3 3_566 . 172.21(16) ?
O4 U1 O3 . . 53.32(13) ?
O1 U1 O5 . 3_566 88.77(18) ?
O2 U1 O5 . 3_566 90.94(18) ?
O7 U1 O5 . 3_566 117.64(16) ?
O6 U1 O5 3_566 3_566 52.44(14) ?
O4 U1 O5 . 3_566 68.57(14) ?
O3 U1 O5 . 3_566 121.54(14) ?
O1 U1 O8 . . 91.45(18) ?
O2 U1 O8 . . 88.77(18) ?
O7 U1 O8 . . 52.26(17) ?
O6 U1 O8 3_566 . 117.44(16) ?
O4 U1 O8 . . 121.55(16) ?
O3 U1 O8 . . 68.57(16) ?
O5 U1 O8 3_566 . 169.87(16) ?
C8 O3 U1 . . 93.0(3) ?
C8 O4 U1 . . 93.4(3) ?
C10 O5 U1 . 3_566 91.7(3) ?
C10 O6 U1 . 3_566 95.6(4) ?
C11 O7 U1 . . 95.5(4) ?
C11 O8 U1 . . 92.0(4) ?
H9A O9 H9B . . 106.4(18) ?
C14 N1 C18 . . 120.3(9) ?
C14 N1 C13 . . 120.2(7) ?
C18 N1 C13 . . 119.4(8) ?
C2 C1 C6 . . 118.0(6) ?
C2 C1 C7 . . 120.7(6) ?
C6 C1 C7 . . 121.3(6) ?
C1 C2 C3 . . 121.8(7) ?
C1 C2 H2 . . 119.100000 ?
C3 C2 H2 . . 119.100000 ?
C4 C3 C2 . . 119.9(7) ?
C4 C3 H3 . . 120.100000 ?
C2 C3 H3 . . 120.100000 ?
C5 C4 C3 . . 118.2(6) ?
C5 C4 C9 . . 122.3(7) ?
C3 C4 C9 . . 119.5(7) ?
C4 C5 C6 . . 121.8(6) ?
C4 C5 H5 . . 119.100000 ?
C6 C5 H5 . . 119.100000 ?
C5 C6 C1 . . 120.2(6) ?
C5 C6 H6 . . 119.900000 ?
C1 C6 H6 . . 119.900000 ?
C1 C7 C8 . . 113.5(5) ?
C1 C7 H7A . . 108.900000 ?
C8 C7 H7A . . 108.900000 ?
C1 C7 H7B . . 108.900000 ?
C8 C7 H7B . . 108.900000 ?
H7A C7 H7B . . 107.700000 ?
O3 C8 O4 . . 119.7(5) ?
O3 C8 C7 . . 119.0(5) ?
O4 C8 C7 . . 121.1(5) ?
O3 C8 U1 . . 60.3(3) ?
O4 C8 U1 . . 59.8(3) ?
C7 C8 U1 . . 169.6(4) ?
C4 C9 C10 . . 116.0(6) ?
C4 C9 H9C . . 108.300000 ?
C10 C9 H9C . . 108.300000 ?
C4 C9 H9D . . 108.300000 ?
C10 C9 H9D . . 108.300000 ?
H9C C9 H9D . . 107.400000 ?
O6 C10 O5 . . 120.1(6) ?
O6 C10 C9 . . 116.9(6) ?
O5 C10 C9 . . 122.9(5) ?
O6 C10 U1 . 3_566 58.3(3) ?
O5 C10 U1 . 3_566 61.9(3) ?
C9 C10 U1 . 3_566 172.5(5) ?
O8 C11 O7 . . 120.0(6) ?
O8 C11 C12 . . 122.7(7) ?
O7 C11 C12 . . 117.3(7) ?
O8 C11 U1 . . 62.0(3) ?
O7 C11 U1 . . 58.1(3) ?
C12 C11 U1 . . 173.3(7) ?
C13 C12 C11 . . 113.3(8) ?
C13 C12 H12A . . 108.900000 ?
C11 C12 H12A . . 108.900000 ?
C13 C12 H12B . . 108.900000 ?
C11 C12 H12B . . 108.900000 ?
H12A C12 H12B . . 107.700000 ?
N1 C13 C12 . . 111.0(7) ?
N1 C13 H13A . . 109.400000 ?
C12 C13 H13A . . 109.400000 ?
N1 C13 H13B . . 109.400000 ?
C12 C13 H13B . . 109.400000 ?
H13A C13 H13B . . 108.000000 ?
N1 C14 C15 . . 120.6(8) ?
N1 C14 H14 . . 119.700000 ?
C15 C14 H14 . . 119.700000 ?
C14 C15 C16 . . 120.8(9) ?
C14 C15 H15 . . 119.600000 ?
C16 C15 H15 . . 119.600000 ?
C15 C16 C17 . . 117.0(9) ?
C15 C16 C19 . . 119.9(8) ?
C17 C16 C19 . . 123.1(7) ?
C18 C17 C16 . . 120.5(7) ?
C18 C17 H17 . . 119.700000 ?
C16 C17 H17 . . 119.700000 ?
N1 C18 C17 . . 120.7(8) ?
N1 C18 H18 . . 119.700000 ?
C17 C18 H18 . . 119.700000 ?
C19 C19 C16 3_767 . 125.4(10) ?
C19 C19 H19 3_767 . 117.300000 ?
C16 C19 H19 . . 117.300000 ?

loop_
_geom_bond_atom_site_label_1
_geom_bond_atom_site_label_2
_geom_bond_site_symmetry_2
_geom_bond_distance
_geom_bond_publ_flag
U1 O1 . 1.777(4) ?
U1 O2 . 1.780(5) ?
U1 O7 . 2.429(5) ?
U1 O6 3_566 2.433(5) ?
U1 O4 . 2.447(4) ?
U1 O3 . 2.459(4) ?
U1 O5 3_566 2.512(4) ?
U1 O8 . 2.516(4) ?
O3 C8 . 1.270(7) ?
O4 C8 . 1.275(7) ?
O5 C10 . 1.265(7) ?
O6 C10 . 1.258(7) ?
O7 C11 . 1.270(9) ?
O8 C11 . 1.247(9) ?
O9 H9A . 0.847(10) ?
O9 H9B . 0.840(10) ?
N1 C14 . 1.339(13) ?
N1 C18 . 1.345(10) ?
N1 C13 . 1.495(13) ?
C1 C2 . 1.378(9) ?
C1 C6 . 1.390(9) ?
C1 C7 . 1.500(8) ?
C2 C3 . 1.392(9) ?
C2 H2 . 0.950000 ?
C3 C4 . 1.390(10) ?
C3 H3 . 0.950000 ?
C4 C5 . 1.378(11) ?
C4 C9 . 1.506(9) ?
C5 C6 . 1.386(10) ?
C5 H5 . 0.950000 ?
C6 H6 . 0.950000 ?
C7 C8 . 1.510(8) ?
C7 H7A . 0.990000 ?
C7 H7B . 0.990000 ?
C9 C10 . 1.510(9) ?
C9 H9C . 0.990000 ?
C9 H9D . 0.990000 ?
C11 C12 . 1.520(9) ?
C12 C13 . 1.514(16) ?
C12 H12A . 0.990000 ?
C12 H12B . 0.990000 ?
C13 H13A . 0.990000 ?
C13 H13B . 0.990000 ?
C14 C15 . 1.373(15) ?
C14 H14 . 0.950000 ?
C15 C16 . 1.387(12) ?
C15 H15 . 0.950000 ?
C16 C17 . 1.388(12) ?
C16 C19 . 1.461(13) ?
C17 C18 . 1.373(13) ?
C17 H17 . 0.950000 ?
C18 H18 . 0.950000 ?
C19 C19 3_767 1.343(16) ?
C19 H19 . 0.950000 ?

loop_
_geom_hbond_atom_site_label_D
_geom_hbond_atom_site_label_H
_geom_hbond_atom_site_label_A
_geom_hbond_site_symmetry_A
_geom_hbond_distance_DH
_geom_hbond_distance_HA
_geom_hbond_distance_DA
_geom_hbond_angle_DHA
_geom_hbond_publ_flag
O9^a H9A^a O4 . 0.847(10) 2.158(10) 2.988(10) 167.(6) ?
O9^a H9B^a O5 . 0.840(10) 2.37(6) 2.982(10) 130.(7) ?
C7 H7A O6 2 0.990000 2.570000 3.230(8) 123.800000 ?
C7 H7A O7 4_575 0.990000 2.350000 3.279(7) 156.800000 ?
C13 H13A O9^a 2_656 0.990000 2.440000 3.323(12) 147.800000 ?
C13 H13A O9^a 4_676 0.990000 2.480000 3.309(12) 141.000000 ?
C14 H14 O7 . 0.950000 2.460000 3.103(13) 124.900000 ?
C17 H17 O2 4_676 0.950000 2.430000 3.384(9) 179.700000 ?
C18 H18 O9^a 2_656 0.950000 2.450000 3.140(12) 129.600000 ?
C18 H18 O9^a 4_676 0.950000 2.100000 3.002(13) 158.600000 ?

loop_
_geom_torsion_atom_site_label_1
_geom_torsion_atom_site_label_2
_geom_torsion_atom_site_label_3
_geom_torsion_atom_site_label_4
_geom_torsion_site_symmetry_1
_geom_torsion_site_symmetry_2
_geom_torsion_site_symmetry_3
_geom_torsion_site_symmetry_4
_geom_torsion
_geom_torsion_publ_flag
C6 C1 C2 C3 . . . . 3.2(11) ?
C7 C1 C2 C3 . . . . -178.4(7) ?
C1 C2 C3 C4 . . . . -2.5(12) ?
C2 C3 C4 C5 . . . . -0.4(11) ?
C2 C3 C4 C9 . . . . -178.4(7) ?
C3 C4 C5 C6 . . . . 2.5(10) ?
C9 C4 C5 C6 . . . . -179.6(6) ?
C4 C5 C6 C1 . . . . -1.8(9) ?
C2 C1 C6 C5 . . . . -1.1(9) ?
C7 C1 C6 C5 . . . . -179.4(5) ?
C2 C1 C7 C8 . . . . 69.1(8) ?
C6 C1 C7 C8 . . . . -112.6(6) ?
U1 O3 C8 O4 . . . . 7.5(6) ?
U1 O3 C8 C7 . . . . -168.1(5) ?
U1 O4 C8 O3 . . . . -7.6(6) ?
U1 O4 C8 C7 . . . . 168.0(5) ?
C1 C7 C8 O3 . . . . -173.7(5) ?
C1 C7 C8 O4 . . . . 10.7(8) ?
C1 C7 C8 U1 . . . . 103.(2) ?
C5 C4 C9 C10 . . . . 82.6(9) ?
C3 C4 C9 C10 . . . . -99.5(8) ?
U1 O6 C10 O5 3_566 . . . 4.0(7) ?
U1 O6 C10 C9 3_566 . . . -173.5(6) ?
U1 O5 C10 O6 3_566 . . . -3.9(6) ?
U1 O5 C10 C9 3_566 . . . 173.4(6) ?
C4 C9 C10 O6 . . . . -168.2(7) ?
C4 C9 C10 O5 . . . . 14.4(11) ?
U1 O8 C11 O7 . . . . -4.7(7) ?
U1 O8 C11 C12 . . . . 174.6(7) ?
U1 O7 C11 O8 . . . . 4.9(7) ?
U1 O7 C11 C12 . . . . -174.4(6) ?
O8 C11 C12 C13 . . . . -149.2(7) ?
O7 C11 C12 C13 . . . . 30.2(10) ?
C14 N1 C13 C12 . . . . -83.3(11) ?
C18 N1 C13 C12 . . . . 93.0(9) ?
C11 C12 C13 N1 . . . . 72.7(8) ?
C18 N1 C14 C15 . . . . -1.8(16) ?
C13 N1 C14 C15 . . . . 174.4(10) ?
N1 C14 C15 C16 . . . . -0.1(18) ?
C14 C15 C16 C17 . . . . 2.8(15) ?
C14 C15 C16 C19 . . . . -178.0(10) ?
C15 C16 C17 C18 . . . . -3.6(13) ?
C19 C16 C17 C18 . . . . 177.2(8) ?
C14 N1 C18 C17 . . . . 0.9(15) ?
C13 N1 C18 C17 . . . . -175.3(9) ?
C16 C17 C18 N1 . . . . 1.9(14) ?
C15 C16 C19 C19 . . . 3_767 179.6(11) ?
C17 C16 C19 C19 . . . 3_767 -1.2(16) ?
